data_7040069
loop_
_publ_author_name
'Tian, Aixiang'
'Tian, Yan'
'Ning, Yali'
'Hou, Xue'
'Ni, Huaiping'
'Ji, Xuebin'
'Liu, Guocheng'
'Ying, Jun'

_publ_section_title
;
 A series of Keggin-based compounds constructed by conjugate ring-rich
 pyrazine and quinoxaline derivatives.
;
_journal_issue 35
_journal_name_full 'Dalton transactions (Cambridge, England : 2003)'
_journal_page_first 13925
_journal_page_last 13936
_journal_paper_doi 10.1039/c6dt02233b
_journal_volume 45
_journal_year 2016
_chemical_formula_moiety 'C60 H42 Ag3 N6, 2(Mo6 O20 P0.5)'
_chemical_formula_sum 'C60 H42 Ag3 Mo12 N6 O40 P'
_chemical_formula_weight 2992.85
_space_group_crystal_system triclinic
_space_group_IT_number 2
_space_group_name_Hall '-P 1'
_space_group_name_H-M_alt 'P -1'
_symmetry_space_group_name_Hall '-P 1'
_symmetry_space_group_name_H-M 'P -1'
_atom_sites_solution_hydrogens geom
_audit_creation_date 2016-07-05
_audit_creation_method
;
Olex2 1.2-beta
(compiled 2016.02.19 svn.r3266 for OlexSys, GUI svn.r5155)
;
_audit_update_record
;
2016-07-12 deposited with the CCDC.
2016-07-28 downloaded from the CCDC.
;
_cell_angle_alpha 103.422(2)
_cell_angle_beta 98.057(2)
_cell_angle_gamma 98.163(2)
_cell_formula_units_Z 2
_cell_length_a 13.1098(10)
_cell_length_b 13.9600(11)
_cell_length_c 24.0311(18)
_cell_measurement_reflns_used 2379
_cell_measurement_temperature 293
_cell_measurement_theta_max 21.65
_cell_measurement_theta_min 2.40
_cell_volume 4165.5(6)
_computing_cell_refinement 'SMART (Bruker, 2001)'
_computing_data_collection 'SMART (Bruker, 2001)'
_computing_data_reduction 'SAINT+ (Bruker, 1999)'
_computing_molecular_graphics 'Olex2 (Dolomanov et al., 2009)'
_computing_publication_material 'Olex2 (Dolomanov et al., 2009)'
_computing_structure_refinement 'ShelXL (Sheldrick, 2015)'
_diffrn_ambient_temperature 293.0
_diffrn_measured_fraction_theta_full 0.999
_diffrn_measured_fraction_theta_max 0.993
_diffrn_measurement_device_type 'Bruker P4'
_diffrn_measurement_method '\w scans'
_diffrn_radiation_monochromator graphite
_diffrn_radiation_type MoK\a
_diffrn_radiation_wavelength 0.71073
_diffrn_reflns_av_R_equivalents 0.0671
_diffrn_reflns_av_unetI/netI 0.1765
_diffrn_reflns_Laue_measured_fraction_full 0.999
_diffrn_reflns_Laue_measured_fraction_max 0.993
_diffrn_reflns_limit_h_max 17
_diffrn_reflns_limit_h_min -17
_diffrn_reflns_limit_k_max 18
_diffrn_reflns_limit_k_min -14
_diffrn_reflns_limit_l_max 32
_diffrn_reflns_limit_l_min -31
_diffrn_reflns_number 31190
_diffrn_reflns_point_group_measured_fraction_full 0.999
_diffrn_reflns_point_group_measured_fraction_max 0.993
_diffrn_reflns_theta_full 25.242
_diffrn_reflns_theta_max 28.343
_diffrn_reflns_theta_min 0.886
_exptl_absorpt_coefficient_mu 2.536
_exptl_absorpt_correction_type none
_exptl_crystal_colour yellow
_exptl_crystal_colour_primary yellow
_exptl_crystal_density_diffrn 2.386
_exptl_crystal_description block
_exptl_crystal_F_000 2848
_exptl_crystal_size_max 0.19
_exptl_crystal_size_mid 0.14
_exptl_crystal_size_min 0.13
_refine_diff_density_max 1.867
_refine_diff_density_min -1.818
_refine_diff_density_rms 0.195
_refine_ls_extinction_method none
_refine_ls_goodness_of_fit_ref 1.010
_refine_ls_hydrogen_treatment constr
_refine_ls_matrix_type full
_refine_ls_number_parameters 1138
_refine_ls_number_reflns 20653
_refine_ls_number_restraints 1246
_refine_ls_restrained_S_all 2.911
_refine_ls_R_factor_all 0.1996
_refine_ls_R_factor_gt 0.0758
_refine_ls_shift/su_max 0.001
_refine_ls_shift/su_mean 0.000
_refine_ls_structure_factor_coef Fsqd
_refine_ls_weighting_details 'w=1/[\s^2^(Fo^2^)+(0.0690P)^2^+4.0009P] where P=(Fo^2^+2Fc^2^)/3'
_refine_ls_weighting_scheme calc
_refine_ls_wR_factor_gt 0.1508
_refine_ls_wR_factor_ref 0.2004
_reflns_Friedel_coverage 0.000
_reflns_number_gt 8815
_reflns_number_total 20653
_reflns_threshold_expression 'I > 2\s(I)'
_cod_data_source_file c6dt02233b2.cif
_cod_data_source_block compound-3
_cod_depositor_comments 'Adding full bibliography for 7040067--7040071.cif.'
_cod_database_code 7040069
_shelx_space_group_comment
;
The symmetry employed for this shelxl refinement is uniquely defined
by the following loop, which should always be used as a source of
symmetry information in preference to the above space-group names.
They are only intended as comments.
;
_shelx_estimated_absorpt_t_max 0.734
_shelx_estimated_absorpt_t_min 0.644
_olex2_refinement_description
;
1. Fixed Uiso
 At 1.2 times of:
  All C(H) groups
2. Restrained distances
 O25-Ag2_$1
 2.757 with sigma of 0.02
3. Rigid body (RIGU) restrains
 All non-hydrogen atoms
 with sigma for 1-2 distances of 0.004 and sigma for 1-3 distances of 0.004
4. Others
 Fixed Sof: O1(0.5) O1'(0.5) O2'(0.5) O2(0.5) O21'(0.5) O21(0.5) O22'(0.5)
 O22(0.5)
5.a Aromatic/amide H refined with riding coordinates:
 C4(H4), C5(H5), C6(H6), C7(H7), C10(H10), C11(H11), C12(H12), C13(H13),
 C14(H14), C16(H16), C17(H17), C18(H18), C19(H19), C20(H20), C24(H24), C25(H25),
  C26(H26), C27(H27), C30(H30), C31(H31), C32(H32), C33(H33), C34(H34),
 C36(H36), C37(H37), C38(H38), C39(H39), C40(H40), C44(H44), C45(H45), C46(H46),
  C47(H47), C50(H50), C51(H51), C52(H52), C53(H53), C54(H54), C56(H56),
 C57(H57), C58(H58), C59(H59), C60(H60)
;
_shelx_shelxl_version_number 2014/7
_olex2_submission_special_instructions 'No special instructions were received'

loop_
_space_group_symop_operation_xyz
'x, y, z'
'-x, -y, -z'

loop_
_atom_site_label
_atom_site_type_symbol
_atom_site_fract_x
_atom_site_fract_y
_atom_site_fract_z
_atom_site_U_iso_or_equiv
_atom_site_adp_type
_atom_site_occupancy
_atom_site_site_symmetry_order
_atom_site_calc_flag
_atom_site_refinement_flags_posn
_atom_site_refinement_flags_adp
_atom_site_refinement_flags_occupancy
Ag1 Ag 1.43142(9) -0.25496(9) 0.24515(6) 0.0672(4) Uani 1 1 d . U .
Mo1 Mo 0.76406(9) 0.05816(11) 0.43571(5) 0.0550(4) Uani 1 1 d . U .
P1 P 1.0000 0.0000 0.5000 0.0307(10) Uani 1 2 d S TU P
O1 O 1.1178(11) 0.0479(11) 0.5301(6) 0.032(3) Uani 0.5 1 d . U .
O1' O 0.9555(13) 0.0855(14) 0.4779(7) 0.050(3) Uani 0.5 1 d . U .
N1 N 1.3131(8) -0.1675(8) 0.2306(5) 0.046(2) Uani 1 1 d . U .
C1 C 1.2329(10) -0.2143(10) 0.1869(6) 0.047(3) Uani 1 1 d . U .
Mo2 Mo 0.96077(10) 0.25182(9) 0.53085(5) 0.0459(3) Uani 1 1 d . U .
O2' O 0.9920(11) -0.0877(11) 0.4542(6) 0.027(3) Uani 0.5 1 d . U .
O2 O 0.9441(11) -0.0146(12) 0.5506(6) 0.034(3) Uani 0.5 1 d . U .
Ag2 Ag 1.02765(9) 0.00711(9) 0.17315(7) 0.0788(4) Uani 1 1 d D U .
N2 N 1.1491(8) -0.0708(8) 0.2047(5) 0.046(2) Uani 1 1 d . U .
C2 C 1.1465(10) -0.1669(10) 0.1742(6) 0.045(3) Uani 1 1 d . U .
P2 P 0.5000 0.0000 0.0000 0.0412(12) Uani 1 2 d S TU P
Mo3 Mo 0.91575(9) 0.10504(9) 0.63159(4) 0.0389(3) Uani 1 1 d . U .
O3 O 0.6556(7) 0.0845(8) 0.4032(4) 0.067(3) Uani 1 1 d . U .
Ag3 Ag 0.71676(11) 0.36247(11) 0.29069(6) 0.0834(5) Uani 1 1 d . U .
C3 C 1.2339(10) -0.0192(10) 0.2460(6) 0.047(3) Uani 1 1 d . U .
N3 N 0.9309(8) 0.1133(8) 0.2097(4) 0.042(2) Uani 1 1 d . U .
Mo4 Mo 0.75498(9) -0.10709(10) 0.52811(6) 0.0526(3) Uani 1 1 d . U .
O4 O 0.7417(8) -0.2731(8) 0.3383(4) 0.073(3) Uani 1 1 d . U .
C4 C 1.2381(12) 0.0790(11) 0.2768(6) 0.063(4) Uani 1 1 d . U .
H4 H 1.1833 0.1124 0.2691 0.075 Uiso 1 1 calc R . .
N4 N 0.8131(8) 0.2496(8) 0.2578(4) 0.041(2) Uani 1 1 d . U .
Mo5 Mo 1.00612(9) 0.13273(10) 0.39050(5) 0.0474(3) Uani 1 1 d . U .
O5 O 1.0136(8) 0.2017(7) 0.3435(4) 0.063(3) Uani 1 1 d . U .
N5 N 0.6272(8) 0.4797(8) 0.2738(5) 0.045(3) Uani 1 1 d . U .
C5 C 1.3230(13) 0.1258(13) 0.3180(7) 0.074(4) Uani 1 1 d . U .
H5 H 1.3274 0.1927 0.3371 0.089 Uiso 1 1 calc R . .
Mo6 Mo 0.82404(9) -0.18469(9) 0.38783(5) 0.0426(3) Uani 1 1 d . U .
O6 O 0.8847(7) 0.1566(8) 0.6946(4) 0.066(3) Uani 1 1 d . U .
N6 N 0.5203(7) 0.6306(7) 0.2567(5) 0.042(2) Uani 1 1 d . U .
C6 C 1.4038(12) 0.0766(13) 0.3329(7) 0.070(4) Uani 1 1 d . U .
H6 H 1.4606 0.1104 0.3619 0.083 Uiso 1 1 calc R . .
O7 O 0.9368(9) 0.3668(8) 0.5468(5) 0.087(3) Uani 1 1 d . U .
C7 C 1.3998(11) -0.0188(12) 0.3055(7) 0.063(4) Uani 1 1 d . U .
H7 H 1.4532 -0.0515 0.3165 0.075 Uiso 1 1 calc R . .
Mo7 Mo 0.46632(11) 0.25234(9) 0.01164(5) 0.0539(4) Uani 1 1 d . U .
C8 C 1.3160(10) -0.0714(10) 0.2602(6) 0.046(3) Uani 1 1 d . U .
Mo8 Mo 0.51889(12) 0.16609(9) 0.13962(5) 0.0607(4) Uani 1 1 d . U .
O8 O 0.6401(7) -0.1513(8) 0.5414(4) 0.065(3) Uani 1 1 d . U .
Mo9 Mo 0.50954(13) -0.09544(11) 0.12456(5) 0.0740(5) Uani 1 1 d . U .
O9 O 0.9092(7) -0.2647(7) 0.4261(4) 0.057(2) Uani 1 1 d . U .
C9 C 1.2382(11) -0.3165(11) 0.1538(7) 0.061(3) Uani 1 1 d . U .
Mo10 Mo 0.71748(9) 0.00667(9) -0.07238(6) 0.0514(3) Uani 1 1 d . U .
O10 O 1.0705(6) 0.1576(7) 0.6497(4) 0.056(2) Uani 1 1 d . U .
C10 C 1.2071(18) -0.3923(13) 0.1764(10) 0.126(8) Uani 1 1 d . U .
H10 H 1.1817 -0.3804 0.2111 0.151 Uiso 1 1 calc R . .
Mo11 Mo 0.74092(9) -0.05038(10) 0.06494(5) 0.0478(3) Uani 1 1 d . U .
O11 O 0.8220(8) 0.1761(10) 0.4880(4) 0.086(3) Uani 1 1 d . U .
C11 C 1.213(2) -0.4883(16) 0.1475(12) 0.166(12) Uani 1 1 d . U .
H11 H 1.1869 -0.5421 0.1612 0.200 Uiso 1 1 calc R . .
Mo12 Mo 0.71904(9) 0.19713(8) 0.05537(5) 0.0384(3) Uani 1 1 d . U .
O12 O 0.8667(8) 0.0966(9) 0.3874(4) 0.081(3) Uani 1 1 d . U .
C12 C 1.2589(18) -0.5051(15) 0.0979(11) 0.125(8) Uani 1 1 d . U .
H12 H 1.2637 -0.5698 0.0784 0.150 Uiso 1 1 calc R . .
O13 O 0.7581(9) -0.1864(9) 0.4583(4) 0.087(3) Uani 1 1 d . U .
C13 C 1.2958(13) -0.4263(12) 0.0787(8) 0.083(5) Uani 1 1 d . U .
H13 H 1.3302 -0.4362 0.0471 0.099 Uiso 1 1 calc R . .
O14 O 1.1558(8) 0.1612(7) 0.4300(5) 0.078(3) Uani 1 1 d . U .
C14 C 1.2835(11) -0.3309(11) 0.1051(7) 0.061(4) Uani 1 1 d . U .
H14 H 1.3056 -0.2773 0.0902 0.073 Uiso 1 1 calc R . .
O15 O 0.7173(9) -0.0049(9) 0.4873(5) 0.086(3) Uani 1 1 d . U .
C15 C 1.0479(11) -0.2206(10) 0.1358(7) 0.054(3) Uani 1 1 d . U .
O16 O 1.0281(7) 0.0128(8) 0.3504(5) 0.077(3) Uani 1 1 d . U .
C16 C 0.9582(11) -0.2344(10) 0.1607(7) 0.058(3) Uani 1 1 d . U .
H16 H 0.9616 -0.2100 0.2004 0.070 Uiso 1 1 calc R . .
O17 O 1.0031(8) 0.2403(9) 0.4616(4) 0.080(3) Uani 1 1 d . U .
C17 C 0.8652(13) -0.2845(12) 0.1253(8) 0.074(4) Uani 1 1 d . U .
H17 H 0.8054 -0.2949 0.1414 0.089 Uiso 1 1 calc R . .
O18 O 0.9058(7) 0.2010(7) 0.5932(4) 0.058(2) Uani 1 1 d . U .
C18 C 0.8596(14) -0.3184(13) 0.0681(9) 0.084(5) Uani 1 1 d . U .
H18 H 0.7959 -0.3506 0.0444 0.101 Uiso 1 1 calc R . .
O19 O 0.7980(7) 0.0181(7) 0.5929(5) 0.070(3) Uani 1 1 d . U .
C19 C 0.9489(14) -0.3055(14) 0.0444(8) 0.090(5) Uani 1 1 d . U .
H19 H 0.9453 -0.3310 0.0047 0.109 Uiso 1 1 calc R . .
O20 O 0.7677(9) -0.0739(9) 0.3858(4) 0.085(3) Uani 1 1 d . U .
C20 C 1.0436(13) -0.2553(13) 0.0788(7) 0.075(4) Uani 1 1 d . U .
H20 H 1.1032 -0.2458 0.0624 0.090 Uiso 1 1 calc R . .
C21 C 0.9602(10) 0.2090(9) 0.2142(5) 0.043(3) Uani 1 1 d . U .
O21' O 0.4392(12) 0.0741(12) -0.0288(6) 0.040(3) Uani 0.5 1 d . U .
O21 O 0.4545(12) 0.0171(12) 0.0604(7) 0.044(3) Uani 0.5 1 d . U .
C22 C 0.9006(11) 0.2820(10) 0.2395(5) 0.047(3) Uani 1 1 d . U .
O22' O 0.4519(11) -0.1038(11) -0.0339(6) 0.033(3) Uani 0.5 1 d . U .
O22 O 0.6069(13) 0.0324(12) 0.0113(6) 0.037(3) Uani 0.5 1 d . U .
O23 O 0.4564(8) 0.3695(7) 0.0139(4) 0.067(3) Uani 1 1 d . U .
C23 C 0.7850(10) 0.1504(10) 0.2550(5) 0.042(2) Uani 1 1 d . U .
C24 C 0.6946(11) 0.1102(11) 0.2765(5) 0.051(3) Uani 1 1 d . U .
H24 H 0.6499 0.1525 0.2903 0.061 Uiso 1 1 calc R . .
O24 O 0.8537(8) -0.0748(7) 0.0924(4) 0.077(3) Uani 1 1 d . U .
C25 C 0.6739(12) 0.0150(11) 0.2770(6) 0.060(3) Uani 1 1 d . U .
H25 H 0.6157 -0.0084 0.2914 0.071 Uiso 1 1 calc R . .
O25 O 0.8053(10) 0.0152(7) -0.1067(5) 0.084(3) Uani 1 1 d D U .
C26 C 0.7392(11) -0.0510(11) 0.2559(6) 0.057(3) Uani 1 1 d . U .
H26 H 0.7244 -0.1175 0.2572 0.068 Uiso 1 1 calc R . .
O26 O 0.8228(9) 0.2868(9) 0.0835(5) 0.096(4) Uani 1 1 d . U .
C27 C 0.8238(11) -0.0196(10) 0.2335(5) 0.052(3) Uani 1 1 d . U .
H27 H 0.8663 -0.0644 0.2198 0.062 Uiso 1 1 calc R . .
O27 O 0.5225(7) 0.2439(8) 0.2037(4) 0.062(3) Uani 1 1 d . U .
O28 O 0.5187(6) -0.1368(6) 0.1846(3) 0.040(2) Uani 1 1 d . U .
C28 C 0.8472(10) 0.0823(9) 0.2311(5) 0.040(2) Uani 1 1 d . U .
C29 C 1.0560(12) 0.2377(10) 0.1933(8) 0.062(3) Uani 1 1 d . U .
O29 O 0.6202(8) 0.2625(8) 0.0285(4) 0.066(2) Uani 1 1 d . U .
C30 C 1.1452(13) 0.2942(13) 0.2329(9) 0.088(5) Uani 1 1 d . U .
H30 H 1.1394 0.3173 0.2716 0.106 Uiso 1 1 calc R . .
O30 O 0.4985(10) 0.2079(9) -0.0684(4) 0.102(4) Uani 1 1 d . U .
O31 O 0.7637(7) -0.0462(7) -0.0141(4) 0.053(2) Uani 1 1 d . U .
C31 C 1.2392(17) 0.3164(18) 0.2174(12) 0.131(8) Uani 1 1 d . U .
H31 H 1.2960 0.3558 0.2446 0.157 Uiso 1 1 calc R . .
O32 O 0.5392(9) 0.0510(8) 0.1592(5) 0.102(3) Uani 1 1 d . U .
C32 C 1.2487(18) 0.2809(15) 0.1627(12) 0.113(6) Uani 1 1 d . U .
H32 H 1.3142 0.2933 0.1525 0.136 Uiso 1 1 calc R . .
O33 O 0.7496(7) 0.1396(7) -0.0139(4) 0.052(2) Uani 1 1 d . U .
C33 C 1.1648(18) 0.2258(16) 0.1198(11) 0.115(6) Uani 1 1 d . U .
H33 H 1.1730 0.2034 0.0814 0.138 Uiso 1 1 calc R . .
C34 C 1.0680(14) 0.2054(12) 0.1363(8) 0.079(4) Uani 1 1 d . U .
H34 H 1.0105 0.1694 0.1084 0.095 Uiso 1 1 calc R . .
O34 O 0.3342(9) 0.1854(9) -0.0190(4) 0.098(3) Uani 1 1 d . U .
C35 C 0.9285(10) 0.3903(10) 0.2462(6) 0.050(3) Uani 1 1 d . U .
O35 O 0.6494(8) 0.2035(8) 0.1239(4) 0.070(2) Uani 1 1 d . U .
C36 C 0.9309(13) 0.4533(12) 0.3000(7) 0.073(4) Uani 1 1 d . U .
H36 H 0.9209 0.4280 0.3318 0.088 Uiso 1 1 calc R . .
O36 O 0.6611(9) -0.0656(9) 0.1180(4) 0.099(3) Uani 1 1 d . U .
O37 O 0.7681(7) 0.0864(7) 0.0843(4) 0.054(2) Uani 1 1 d . U .
C37 C 0.9486(19) 0.5555(14) 0.3052(9) 0.119(8) Uani 1 1 d . U .
H37 H 0.9540 0.5987 0.3418 0.143 Uiso 1 1 calc R . .
O38 O 0.3647(9) 0.1021(8) 0.1188(5) 0.101(3) Uani 1 1 d . U .
C38 C 0.9583(19) 0.5945(14) 0.2608(9) 0.121(8) Uani 1 1 d . U .
H38 H 0.9670 0.6634 0.2658 0.145 Uiso 1 1 calc R . .
O39 O 0.4662(8) 0.2452(7) 0.0855(4) 0.064(2) Uani 1 1 d . U .
C39 C 0.9554(16) 0.5315(11) 0.2071(8) 0.100(6) Uani 1 1 d . U .
H39 H 0.9620 0.5580 0.1754 0.120 Uiso 1 1 calc R . .
C40 C 0.9428(12) 0.4302(10) 0.2000(6) 0.063(4) Uani 1 1 d . U .
H40 H 0.9439 0.3883 0.1639 0.076 Uiso 1 1 calc R . .
O40 O 0.3708(10) -0.0856(8) 0.1119(6) 0.119(4) Uani 1 1 d . U .
C41 C 0.5793(10) 0.5248(10) 0.3153(6) 0.045(3) Uani 1 1 d . U .
C42 C 0.5244(9) 0.6033(9) 0.3048(6) 0.041(3) Uani 1 1 d . U .
C43 C 0.5702(9) 0.5856(9) 0.2139(6) 0.039(3) Uani 1 1 d . U .
C44 C 0.5655(11) 0.6112(11) 0.1602(6) 0.056(4) Uani 1 1 d . U .
H44 H 0.5306 0.6622 0.1538 0.067 Uiso 1 1 calc R . .
C45 C 0.6105(11) 0.5630(10) 0.1189(6) 0.054(3) Uani 1 1 d . U .
H45 H 0.6058 0.5801 0.0836 0.065 Uiso 1 1 calc R . .
C46 C 0.6651(11) 0.4871(11) 0.1274(6) 0.057(4) Uani 1 1 d . U .
H46 H 0.6975 0.4555 0.0980 0.068 Uiso 1 1 calc R . .
C47 C 0.6715(11) 0.4586(10) 0.1782(6) 0.052(3) Uani 1 1 d . U .
H47 H 0.7077 0.4077 0.1834 0.063 Uiso 1 1 calc R . .
C48 C 0.6230(9) 0.5069(9) 0.2226(6) 0.038(3) Uani 1 1 d . U .
C49 C 0.5835(12) 0.4901(12) 0.3689(7) 0.062(3) Uani 1 1 d . U .
C50 C 0.5437(16) 0.3921(14) 0.3672(8) 0.095(6) Uani 1 1 d . U .
H50 H 0.5131 0.3471 0.3318 0.114 Uiso 1 1 calc R . .
C51 C 0.549(2) 0.3607(18) 0.4176(10) 0.146(10) Uani 1 1 d . U .
H51 H 0.5213 0.2952 0.4168 0.176 Uiso 1 1 calc R . .
C52 C 0.595(2) 0.4260(19) 0.4672(11) 0.170(12) Uani 1 1 d . U .
H52 H 0.5992 0.4036 0.5009 0.204 Uiso 1 1 calc R . .
C53 C 0.636(2) 0.5221(19) 0.4725(10) 0.171(12) Uani 1 1 d . U .
H53 H 0.6683 0.5646 0.5083 0.205 Uiso 1 1 calc R . .
C54 C 0.6270(18) 0.5548(15) 0.4230(8) 0.119(8) Uani 1 1 d . U .
H54 H 0.6509 0.6219 0.4255 0.143 Uiso 1 1 calc R . .
C55 C 0.4663(11) 0.6547(12) 0.3487(6) 0.055(3) Uani 1 1 d . U .
C56 C 0.5008(13) 0.7574(13) 0.3748(8) 0.086(5) Uani 1 1 d . U .
H56 H 0.5626 0.7892 0.3672 0.103 Uiso 1 1 calc R . .
C57 C 0.4439(15) 0.8148(17) 0.4128(8) 0.102(6) Uani 1 1 d . U .
H57 H 0.4662 0.8825 0.4310 0.122 Uiso 1 1 calc R . .
C58 C 0.3498(17) 0.7580(19) 0.4199(9) 0.109(6) Uani 1 1 d . U .
H58 H 0.3121 0.7881 0.4469 0.131 Uiso 1 1 calc R . .
C59 C 0.3152(18) 0.669(2) 0.3912(11) 0.143(10) Uani 1 1 d . U .
H59 H 0.2473 0.6401 0.3925 0.171 Uiso 1 1 calc R . .
C60 C 0.3742(15) 0.6097(16) 0.3570(10) 0.124(8) Uani 1 1 d . U .
H60 H 0.3500 0.5416 0.3408 0.149 Uiso 1 1 calc R . .

loop_
_atom_site_aniso_label
_atom_site_aniso_U_11
_atom_site_aniso_U_22
_atom_site_aniso_U_33
_atom_site_aniso_U_23
_atom_site_aniso_U_13
_atom_site_aniso_U_12
Ag1 0.0581(8) 0.0673(8) 0.0939(10) 0.0347(7) 0.0188(7) 0.0418(7)
Mo1 0.0428(7) 0.0978(11) 0.0350(7) 0.0252(7) 0.0077(5) 0.0336(7)
P1 0.025(2) 0.041(2) 0.025(2) 0.0088(19) 0.0028(17) 0.0046(19)
O1 0.028(5) 0.039(8) 0.025(7) -0.001(6) 0.001(5) 0.011(5)
O1' 0.054(6) 0.061(5) 0.037(5) 0.013(4) 0.005(4) 0.018(4)
N1 0.039(5) 0.051(5) 0.067(6) 0.033(4) 0.026(4) 0.023(4)
C1 0.046(5) 0.042(5) 0.068(6) 0.032(4) 0.022(4) 0.018(4)
Mo2 0.0584(8) 0.0442(7) 0.0346(6) 0.0064(6) 0.0096(6) 0.0125(6)
O2' 0.026(8) 0.038(6) 0.017(5) 0.008(4) 0.000(5) 0.002(5)
O2 0.024(6) 0.049(7) 0.026(5) 0.012(4) -0.004(4) 0.009(5)
Ag2 0.0497(7) 0.0502(7) 0.1414(13) 0.0245(8) 0.0131(8) 0.0301(6)
N2 0.049(5) 0.050(5) 0.055(5) 0.029(4) 0.022(4) 0.027(4)
C2 0.045(5) 0.050(5) 0.055(6) 0.026(4) 0.022(4) 0.024(4)
P2 0.056(3) 0.034(2) 0.028(2) 0.014(2) -0.007(2) -0.005(2)
Mo3 0.0390(7) 0.0460(7) 0.0293(6) 0.0052(5) 0.0062(5) 0.0070(5)
O3 0.049(5) 0.103(8) 0.048(5) 0.015(5) -0.002(4) 0.033(5)
Ag3 0.1041(11) 0.0778(9) 0.0975(11) 0.0392(8) 0.0370(9) 0.0662(9)
C3 0.045(5) 0.055(5) 0.056(6) 0.025(4) 0.023(4) 0.024(4)
N3 0.044(5) 0.039(4) 0.041(5) 0.012(4) -0.010(4) 0.015(4)
Mo4 0.0379(7) 0.0672(9) 0.0603(8) 0.0273(7) 0.0191(6) 0.0067(6)
O4 0.075(7) 0.078(6) 0.050(5) 0.014(4) -0.002(4) -0.017(5)
C4 0.074(8) 0.056(6) 0.065(8) 0.017(5) 0.007(6) 0.037(5)
N4 0.049(5) 0.047(4) 0.029(5) 0.009(4) -0.003(4) 0.024(4)
Mo5 0.0472(7) 0.0627(8) 0.0345(6) 0.0265(6) 0.0002(5) 0.0011(6)
O5 0.089(7) 0.062(6) 0.039(5) 0.016(4) 0.007(4) 0.013(5)
N5 0.047(6) 0.040(5) 0.052(5) 0.018(4) 0.007(4) 0.020(5)
C5 0.077(8) 0.079(8) 0.064(8) 0.012(6) 0.011(6) 0.023(6)
Mo6 0.0479(7) 0.0469(7) 0.0272(6) 0.0047(5) 0.0038(5) 0.0001(6)
O6 0.063(6) 0.099(8) 0.041(4) 0.015(4) 0.022(4) 0.027(5)
N6 0.033(5) 0.038(5) 0.056(5) 0.009(4) 0.008(4) 0.018(5)
C6 0.061(8) 0.085(8) 0.068(8) 0.019(6) 0.017(6) 0.022(6)
O7 0.105(9) 0.059(5) 0.108(8) 0.025(5) 0.035(7) 0.034(5)
C7 0.043(6) 0.081(7) 0.070(8) 0.023(6) 0.016(5) 0.019(5)
Mo7 0.0941(10) 0.0311(6) 0.0323(6) 0.0089(5) 0.0077(6) -0.0003(6)
C8 0.039(5) 0.052(5) 0.063(6) 0.030(4) 0.022(4) 0.022(4)
Mo8 0.0975(11) 0.0337(7) 0.0371(7) 0.0047(6) -0.0256(7) 0.0112(7)
O8 0.043(5) 0.090(7) 0.052(6) 0.006(5) 0.015(4) -0.010(5)
Mo9 0.1041(12) 0.0610(9) 0.0388(7) 0.0317(7) -0.0297(7) -0.0334(8)
O9 0.057(6) 0.055(6) 0.059(6) 0.022(5) 0.009(4) -0.002(4)
C9 0.058(8) 0.046(5) 0.089(8) 0.023(5) 0.023(6) 0.024(5)
Mo10 0.0432(7) 0.0488(7) 0.0631(8) 0.0318(7) -0.0078(6) -0.0001(6)
O10 0.039(4) 0.080(7) 0.053(5) 0.029(5) 0.006(4) 0.006(4)
C10 0.20(2) 0.053(7) 0.177(14) 0.055(8) 0.119(15) 0.056(8)
Mo11 0.0445(7) 0.0628(8) 0.0303(6) 0.0181(6) -0.0055(5) -0.0069(6)
O11 0.069(5) 0.130(6) 0.049(5) 0.007(4) 0.018(4) 0.003(4)
C11 0.27(3) 0.058(8) 0.221(18) 0.053(9) 0.15(2) 0.065(10)
Mo12 0.0423(7) 0.0327(6) 0.0346(6) 0.0066(5) -0.0029(5) 0.0023(5)
O12 0.061(5) 0.132(8) 0.040(5) 0.010(5) 0.009(4) 0.002(4)
C12 0.16(2) 0.058(8) 0.173(16) 0.029(8) 0.077(15) 0.034(9)
O13 0.127(8) 0.100(7) 0.065(5) 0.042(5) 0.049(5) 0.055(6)
C13 0.079(11) 0.054(7) 0.105(11) 0.003(7) 0.017(9) 0.012(7)
O14 0.067(5) 0.049(6) 0.102(7) 0.011(5) -0.015(5) 0.002(4)
C14 0.051(9) 0.046(6) 0.080(8) 0.008(6) 0.012(6) 0.004(6)
O15 0.118(7) 0.104(6) 0.065(5) 0.034(5) 0.054(5) 0.057(5)
C15 0.049(5) 0.051(7) 0.070(6) 0.028(5) 0.009(4) 0.020(5)
O16 0.053(6) 0.062(5) 0.099(7) 0.011(5) -0.022(5) 0.005(4)
C16 0.054(6) 0.043(7) 0.087(8) 0.026(6) 0.017(5) 0.020(5)
O17 0.059(6) 0.118(7) 0.044(4) 0.001(4) 0.007(4) -0.010(5)
C17 0.065(7) 0.055(9) 0.107(8) 0.033(7) 0.006(6) 0.016(6)
O18 0.054(5) 0.074(5) 0.051(4) 0.024(4) 0.010(4) 0.017(4)
C18 0.066(8) 0.075(11) 0.105(9) 0.022(8) -0.001(6) 0.008(7)
O19 0.052(5) 0.063(5) 0.087(6) 0.016(4) -0.010(4) 0.009(4)
C19 0.072(8) 0.101(13) 0.089(8) 0.015(8) 0.000(6) 0.012(8)
O20 0.131(8) 0.092(5) 0.059(5) 0.036(4) 0.054(5) 0.049(5)
C20 0.065(8) 0.090(11) 0.069(6) 0.023(6) 0.011(5) 0.012(7)
C21 0.043(5) 0.037(4) 0.047(6) 0.007(4) -0.001(4) 0.014(4)
O21' 0.048(7) 0.048(5) 0.022(6) 0.012(5) 0.006(5) -0.003(5)
O21 0.047(7) 0.037(6) 0.041(5) 0.016(4) -0.012(4) -0.001(5)
C22 0.055(6) 0.042(5) 0.042(6) 0.008(4) 0.000(5) 0.020(4)
O22' 0.028(7) 0.036(5) 0.032(7) 0.010(5) -0.006(6) 0.005(5)
O22 0.049(5) 0.035(6) 0.026(6) 0.013(5) 0.001(4) 0.005(4)
O23 0.068(6) 0.048(5) 0.086(7) 0.029(4) -0.003(5) 0.005(4)
C23 0.040(5) 0.052(5) 0.033(6) 0.012(4) -0.012(4) 0.018(4)
C24 0.054(6) 0.063(6) 0.035(7) 0.009(5) 0.004(5) 0.016(5)
O24 0.091(6) 0.055(6) 0.067(6) 0.004(5) -0.030(5) 0.019(5)
C25 0.066(8) 0.065(7) 0.040(7) 0.011(6) -0.006(6) 0.007(5)
O25 0.137(8) 0.045(6) 0.074(7) 0.017(5) 0.053(6) -0.003(6)
C26 0.062(7) 0.056(7) 0.042(7) 0.006(6) -0.008(6) 0.003(5)
O26 0.111(7) 0.078(6) 0.072(7) 0.028(5) -0.030(5) -0.039(5)
C27 0.060(7) 0.047(6) 0.041(7) 0.007(5) -0.010(5) 0.011(5)
O27 0.055(6) 0.079(6) 0.041(4) 0.010(4) 0.004(4) -0.011(5)
O28 0.048(5) 0.046(5) 0.033(4) 0.019(4) 0.009(4) 0.012(4)
C28 0.040(5) 0.043(5) 0.028(5) 0.004(4) -0.014(4) 0.009(4)
C29 0.059(6) 0.039(7) 0.103(8) 0.030(6) 0.030(6) 0.026(5)
O29 0.093(5) 0.070(6) 0.043(5) 0.020(4) 0.011(4) 0.036(4)
C30 0.069(7) 0.067(9) 0.134(10) 0.038(8) 0.018(7) 0.011(6)
O30 0.123(8) 0.104(8) 0.050(5) -0.002(5) 0.025(5) -0.052(6)
O31 0.067(6) 0.060(5) 0.050(4) 0.028(4) 0.023(4) 0.034(5)
C31 0.083(9) 0.124(17) 0.188(14) 0.040(11) 0.050(9) 0.003(9)
O32 0.109(7) 0.058(5) 0.112(7) 0.034(4) -0.063(5) -0.013(4)
C32 0.117(11) 0.069(12) 0.188(14) 0.061(10) 0.061(9) 0.049(8)
O33 0.060(5) 0.054(5) 0.051(4) 0.023(3) 0.011(4) 0.018(4)
C33 0.123(10) 0.089(13) 0.167(13) 0.052(10) 0.081(9) 0.046(9)
C34 0.102(9) 0.051(8) 0.110(8) 0.035(7) 0.051(7) 0.046(7)
O34 0.107(6) 0.106(8) 0.053(6) 0.002(5) 0.016(5) -0.040(5)
C35 0.055(7) 0.039(5) 0.053(6) 0.010(4) -0.007(5) 0.018(5)
O35 0.100(5) 0.069(6) 0.050(5) 0.024(4) 0.013(4) 0.036(4)
C36 0.105(12) 0.055(6) 0.052(6) 0.005(5) -0.008(6) 0.024(7)
O36 0.114(6) 0.100(8) 0.045(5) -0.005(5) 0.007(5) -0.060(5)
O37 0.056(5) 0.063(4) 0.053(5) 0.024(4) 0.020(4) 0.017(4)
C37 0.21(2) 0.056(7) 0.077(9) 0.000(6) -0.003(10) 0.024(8)
O38 0.098(6) 0.057(6) 0.125(8) 0.030(6) -0.048(5) -0.001(5)
C38 0.22(2) 0.048(8) 0.083(9) 0.002(6) 0.001(11) 0.023(9)
O39 0.103(6) 0.059(5) 0.041(4) 0.017(4) 0.016(4) 0.044(5)
C39 0.178(19) 0.034(6) 0.074(8) 0.011(5) -0.010(9) 0.010(7)
C40 0.093(11) 0.038(6) 0.048(6) 0.008(5) -0.012(6) 0.007(6)
O40 0.106(7) 0.056(7) 0.161(11) 0.047(7) -0.089(6) -0.016(5)
C41 0.040(7) 0.041(6) 0.055(5) 0.011(4) 0.007(5) 0.012(5)
C42 0.022(5) 0.040(6) 0.056(5) 0.009(4) 0.005(4) 0.002(4)
C43 0.034(6) 0.030(5) 0.052(5) 0.009(4) 0.006(4) 0.009(5)
C44 0.062(9) 0.057(8) 0.056(6) 0.019(5) 0.013(5) 0.022(7)
C45 0.058(8) 0.051(7) 0.051(6) 0.010(5) 0.009(6) 0.012(6)
C46 0.070(9) 0.051(7) 0.053(6) 0.012(6) 0.016(6) 0.017(7)
C47 0.060(8) 0.048(7) 0.056(6) 0.014(5) 0.016(5) 0.025(7)
C48 0.037(6) 0.027(5) 0.050(5) 0.009(4) 0.004(4) 0.007(5)
C49 0.072(9) 0.060(7) 0.063(6) 0.022(5) 0.015(6) 0.031(6)
C50 0.139(15) 0.066(7) 0.084(9) 0.030(6) 0.019(9) 0.015(8)
C51 0.26(3) 0.087(11) 0.090(10) 0.043(8) 0.020(12) 0.009(13)
C52 0.31(3) 0.098(12) 0.087(10) 0.040(9) 0.010(12) 0.002(15)
C53 0.32(3) 0.104(12) 0.074(9) 0.041(8) -0.013(11) -0.003(15)
C54 0.20(2) 0.077(9) 0.068(7) 0.025(6) -0.006(8) 0.003(10)
C55 0.046(7) 0.067(7) 0.060(7) 0.017(5) 0.015(5) 0.029(5)
C56 0.075(9) 0.076(7) 0.101(11) -0.005(7) 0.028(8) 0.023(6)
C57 0.094(11) 0.114(11) 0.096(12) -0.001(9) 0.026(9) 0.049(8)
C58 0.101(11) 0.138(12) 0.090(13) 0.012(10) 0.030(10) 0.045(9)
C59 0.100(11) 0.145(13) 0.17(2) -0.015(12) 0.076(13) 0.029(10)
C60 0.088(10) 0.103(10) 0.171(18) -0.010(10) 0.082(12) 0.001(8)

loop_
_atom_type_symbol
_atom_type_description
_atom_type_scat_dispersion_real
_atom_type_scat_dispersion_imag
_atom_type_scat_source
C C 0.0033 0.0016 'International Tables Vol C Tables 4.2.6.8 and 6.1.1.4'
H H 0.0000 0.0000 'International Tables Vol C Tables 4.2.6.8 and 6.1.1.4'
Ag Ag -0.8971 1.1015 'International Tables Vol C Tables 4.2.6.8 and 6.1.1.4'
Mo Mo -1.6832 0.6857 'International Tables Vol C Tables 4.2.6.8 and 6.1.1.4'
N N 0.0061 0.0033 'International Tables Vol C Tables 4.2.6.8 and 6.1.1.4'
O O 0.0106 0.0060 'International Tables Vol C Tables 4.2.6.8 and 6.1.1.4'
P P 0.1023 0.0942 'International Tables Vol C Tables 4.2.6.8 and 6.1.1.4'

loop_
_geom_angle_atom_site_label_1
_geom_angle_atom_site_label_2
_geom_angle_atom_site_label_3
_geom_angle
_geom_angle_site_symmetry_1
_geom_angle_site_symmetry_3
N1 Ag1 N6 167.1(4) . 1_645
O1 Mo1 O1' 45.4(5) 2_756 .
O3 Mo1 O1 157.2(5) . 2_756
O3 Mo1 O1' 156.6(6) . .
O3 Mo1 O11 102.3(5) . .
O3 Mo1 O12 101.5(5) . .
O3 Mo1 O15 102.6(5) . .
O3 Mo1 O20 101.5(5) . .
O11 Mo1 O1 98.6(5) . 2_756
O11 Mo1 O1' 62.1(5) . .
O11 Mo1 O12 86.0(5) . .
O11 Mo1 O20 154.2(5) . .
O12 Mo1 O1 88.9(5) . 2_756
O12 Mo1 O1' 62.2(5) . .
O15 Mo1 O1 65.8(5) . 2_756
O15 Mo1 O1' 96.6(5) . .
O15 Mo1 O11 96.4(5) . .
O15 Mo1 O12 154.7(5) . .
O15 Mo1 O20 88.0(5) . .
O20 Mo1 O1 60.0(5) . 2_756
O20 Mo1 O1' 92.2(5) . .
O20 Mo1 O12 79.7(5) . .
O1 P1 O1 180.0 2_756 .
O1' P1 O1 104.9(8) . .
O1' P1 O1 75.1(8) . 2_756
O1' P1 O1 104.9(8) 2_756 2_756
O1' P1 O1 75.1(8) 2_756 .
O1' P1 O1' 180.0 2_756 .
O2' P1 O1 112.7(7) . .
O2' P1 O1 112.7(7) 2_756 2_756
O2' P1 O1 67.3(7) 2_756 .
O2' P1 O1 67.3(7) . 2_756
O2' P1 O1' 112.2(8) 2_756 2_756
O2' P1 O1' 112.2(8) . .
O2' P1 O1' 67.8(8) . 2_756
O2' P1 O1' 67.8(8) 2_756 .
O2' P1 O2' 180.0(11) 2_756 .
O2' P1 O2 64.5(8) 2_756 .
O2' P1 O2 64.5(8) . 2_756
O2' P1 O2 115.5(8) . .
O2' P1 O2 115.5(8) 2_756 2_756
O2 P1 O1 75.4(7) . 2_756
O2 P1 O1 75.4(7) 2_756 .
O2 P1 O1 104.6(7) 2_756 2_756
O2 P1 O1 104.6(7) . .
O2 P1 O1' 106.2(8) . .
O2 P1 O1' 106.2(8) 2_756 2_756
O2 P1 O1' 73.8(8) . 2_756
O2 P1 O1' 73.8(8) 2_756 .
O2 P1 O2 180.0 . 2_756
Mo1 O1 Mo4 91.4(5) 2_756 2_756
P1 O1 Mo1 119.9(8) . 2_756
P1 O1 O2' 51.7(6) . 2_756
P1 O1 Mo4 120.1(7) . 2_756
P1 O1 Mo6 127.2(7) . 2_756
O2' O1 Mo1 137.6(9) 2_756 2_756
O2' O1 Mo4 130.2(9) 2_756 2_756
O2' O1 Mo6 75.7(7) 2_756 2_756
Mo6 O1 Mo1 94.8(5) 2_756 2_756
Mo6 O1 Mo4 95.1(5) 2_756 2_756
P1 O1' Mo1 119.0(10) . .
P1 O1' Mo2 128.0(9) . .
P1 O1' O2' 52.1(7) . 2_756
P1 O1' Mo5 120.8(9) . .
Mo2 O1' Mo1 93.9(6) . .
Mo2 O1' Mo5 94.7(6) . .
O2' O1' Mo1 126.9(10) 2_756 .
O2' O1' Mo2 76.2(8) 2_756 .
O2' O1' Mo5 140.3(11) 2_756 .
Mo5 O1' Mo1 91.8(5) . .
C1 N1 Ag1 114.6(8) . .
C1 N1 C8 120.0(10) . .
C8 N1 Ag1 125.4(9) . .
N1 C1 C2 120.6(12) . .
N1 C1 C9 117.2(11) . .
C2 C1 C9 122.1(13) . .
O7 Mo2 O1' 159.9(6) . .
O7 Mo2 O9 103.0(5) . 2_756
O7 Mo2 O11 101.0(6) . .
O7 Mo2 O17 103.1(6) . .
O7 Mo2 O18 100.5(5) . .
O9 Mo2 O1' 94.8(5) 2_756 .
O9 Mo2 O11 154.0(5) 2_756 .
O9 Mo2 O18 86.2(4) 2_756 .
O11 Mo2 O1' 63.5(5) . .
O11 Mo2 O18 79.7(4) . .
O17 Mo2 O1' 65.5(6) . .
O17 Mo2 O9 96.2(4) . 2_756
O17 Mo2 O11 88.0(4) . .
O17 Mo2 O18 155.1(5) . .
O18 Mo2 O1' 89.6(5) . .
P1 O2' O1 61.0(7) . 2_756
P1 O2' O1' 60.1(8) . 2_756
P1 O2' O2 61.4(8) . 2_756
P1 O2' Mo3 127.0(8) . 2_756
O1 O2' Mo3 135.3(8) 2_756 2_756
O1' O2' O1 96.7(10) 2_756 2_756
O1' O2' Mo3 126.4(9) 2_756 2_756
O2 O2' O1 98.8(11) 2_756 2_756
O2 O2' O1' 99.3(11) 2_756 2_756
O2 O2' Mo3 66.0(7) 2_756 2_756
P1 O2 O2' 54.1(7) . 2_756
P1 O2 Mo3 130.0(9) . .
P1 O2 Mo5 121.1(7) . 2_756
O2' O2 Mo3 76.2(8) 2_756 .
O2' O2 Mo5 130.4(9) 2_756 2_756
Mo3 O2 Mo5 93.8(5) . 2_756
N3 Ag2 N2 138.2(4) . .
C2 N2 Ag2 117.1(9) . .
C2 N2 C3 121.2(10) . .
C3 N2 Ag2 120.6(8) . .
C1 C2 C15 123.0(12) . .
N2 C2 C1 118.9(13) . .
N2 C2 C15 117.5(11) . .
O21' P2 O21' 180.0 2_655 .
O21' P2 O21 98.2(7) 2_655 2_655
O21' P2 O21 81.8(7) 2_655 .
O21' P2 O21 81.8(7) . 2_655
O21' P2 O21 98.2(7) . .
O21 P2 O21 180.0 . 2_655
O22' P2 O21' 106.8(8) 2_655 2_655
O22' P2 O21' 73.2(8) 2_655 .
O22' P2 O21' 106.8(8) . .
O22' P2 O21' 73.2(8) . 2_655
O22' P2 O21 105.9(8) . .
O22' P2 O21 74.1(8) . 2_655
O22' P2 O21 105.9(8) 2_655 2_655
O22' P2 O21 74.1(8) 2_655 .
O22' P2 O22' 180.0 . 2_655
O22 P2 O21' 68.4(8) . 2_655
O22 P2 O21' 68.4(8) 2_655 .
O22 P2 O21' 111.6(8) . .
O22 P2 O21' 111.6(8) 2_655 2_655
O22 P2 O21 110.2(8) . .
O22 P2 O21 110.2(8) 2_655 2_655
O22 P2 O21 69.8(8) 2_655 .
O22 P2 O21 69.8(8) . 2_655
O22 P2 O22' 121.5(8) . .
O22 P2 O22' 58.5(8) 2_655 .
O22 P2 O22' 121.5(8) 2_655 2_655
O22 P2 O22' 58.5(8) . 2_655
O22 P2 O22 180.0 . 2_655
O2 Mo3 O2' 37.8(5) . 2_756
O6 Mo3 O2' 158.8(5) . 2_756
O6 Mo3 O2 162.0(5) . .
O6 Mo3 O10 99.4(4) . .
O6 Mo3 O16 100.9(5) . 2_756
O6 Mo3 O18 102.2(5) . .
O6 Mo3 O19 103.8(5) . .
O10 Mo3 O2' 64.0(4) . 2_756
O10 Mo3 O2 88.1(4) . .
O16 Mo3 O2' 89.1(5) 2_756 2_756
O16 Mo3 O2 64.4(5) 2_756 .
O16 Mo3 O10 78.6(4) 2_756 .
O18 Mo3 O2' 65.3(4) . 2_756
O18 Mo3 O2 94.5(5) . .
O18 Mo3 O10 86.3(4) . .
O18 Mo3 O16 154.1(4) . 2_756
O18 Mo3 O19 98.5(4) . .
O19 Mo3 O2' 95.3(5) . 2_756
O19 Mo3 O2 66.8(5) . .
O19 Mo3 O10 154.7(4) . .
O19 Mo3 O16 87.2(4) . 2_756
N5 Ag3 N4 148.0(4) . .
N2 C3 C4 121.7(12) . .
N2 C3 C8 118.2(12) . .
C4 C3 C8 119.9(14) . .
C21 N3 Ag2 119.3(9) . .
C21 N3 C28 119.9(11) . .
C28 N3 Ag2 120.6(8) . .
O8 Mo4 O1 156.8(5) . 2_756
O8 Mo4 O13 102.9(5) . .
O8 Mo4 O14 103.2(5) . 2_756
O8 Mo4 O15 100.9(5) . .
O8 Mo4 O19 100.7(5) . .
O13 Mo4 O1 61.7(5) . 2_756
O13 Mo4 O14 96.8(5) . 2_756
O13 Mo4 O15 87.6(5) . .
O13 Mo4 O19 154.6(5) . .
O14 Mo4 O1 96.2(5) 2_756 2_756
O14 Mo4 O15 153.9(5) 2_756 .
O14 Mo4 O19 86.7(4) 2_756 .
O15 Mo4 O1 63.3(4) . 2_756
O15 Mo4 O19 78.9(5) . .
O19 Mo4 O1 93.0(5) . 2_756
C5 C4 C3 119.2(14) . .
C22 N4 Ag3 117.6(8) . .
C22 N4 C23 120.0(11) . .
C23 N4 Ag3 122.4(9) . .
O1' Mo5 O2 43.9(5) . 2_756
O5 Mo5 O1' 155.9(5) . .
O5 Mo5 O2 158.8(5) . 2_756
O5 Mo5 O12 104.1(5) . .
O5 Mo5 O14 100.2(5) . .
O5 Mo5 O16 103.1(5) . .
O5 Mo5 O17 99.0(5) . .
O12 Mo5 O1' 64.6(5) . .
O12 Mo5 O2 94.3(5) . 2_756
O12 Mo5 O14 153.3(5) . .
O12 Mo5 O17 86.3(4) . .
O14 Mo5 O1' 88.7(5) . .
O14 Mo5 O2 64.6(5) . 2_756
O14 Mo5 O17 78.9(4) . .
O16 Mo5 O1' 99.6(6) . .
O16 Mo5 O2 63.6(5) . 2_756
O16 Mo5 O12 97.2(5) . .
O16 Mo5 O14 88.1(4) . .
O16 Mo5 O17 156.0(5) . .
O17 Mo5 O1' 60.4(5) . .
O17 Mo5 O2 92.5(5) . 2_756
C41 N5 Ag3 118.6(8) . .
C41 N5 C48 120.5(10) . .
C48 N5 Ag3 120.9(8) . .
C4 C5 C6 122.0(16) . .
O4 Mo6 O1 158.3(5) . 2_756
O4 Mo6 O9 101.0(5) . .
O4 Mo6 O10 102.6(5) . 2_756
O4 Mo6 O13 100.8(5) . .
O4 Mo6 O20 102.9(6) . .
O9 Mo6 O1 89.4(4) . 2_756
O9 Mo6 O13 78.7(4) . .
O10 Mo6 O1 96.5(5) 2_756 2_756
O10 Mo6 O9 88.4(4) 2_756 .
O10 Mo6 O13 155.0(5) 2_756 .
O10 Mo6 O20 97.3(5) 2_756 .
O13 Mo6 O1 62.4(5) . 2_756
O20 Mo6 O1 64.3(5) . 2_756
O20 Mo6 O9 153.6(5) . .
O20 Mo6 O13 85.8(4) . .
C42 N6 Ag1 118.5(8) . 1_465
C42 N6 C43 120.2(10) . .
C43 N6 Ag1 121.3(8) . 1_465
C7 C6 C5 119.9(16) . .
C6 C7 C8 121.4(14) . .
O23 Mo7 O21' 157.1(5) . .
O23 Mo7 O29 101.3(4) . .
O23 Mo7 O30 100.2(5) . .
O23 Mo7 O34 102.9(6) . .
O23 Mo7 O39 103.8(5) . .
O29 Mo7 O21' 92.2(5) . .
O29 Mo7 O30 78.4(5) . .
O30 Mo7 O21' 64.3(5) . .
O34 Mo7 O21' 61.3(6) . .
O34 Mo7 O29 153.4(5) . .
O34 Mo7 O30 86.5(5) . .
O39 Mo7 O21' 95.2(5) . .
O39 Mo7 O29 87.1(4) . .
O39 Mo7 O30 154.0(5) . .
O39 Mo7 O34 97.7(5) . .
N1 C8 C3 120.7(13) . .
N1 C8 C7 121.9(12) . .
C7 C8 C3 117.4(13) . .
O27 Mo8 O21 156.1(5) . .
O27 Mo8 O32 102.3(5) . .
O27 Mo8 O35 102.5(4) . .
O27 Mo8 O38 100.8(5) . .
O27 Mo8 O39 101.2(4) . .
O32 Mo8 O21 66.7(5) . .
O32 Mo8 O35 98.4(5) . .
O32 Mo8 O38 85.4(5) . .
O32 Mo8 O39 154.1(4) . .
O35 Mo8 O21 100.2(5) . .
O35 Mo8 O38 154.9(5) . .
O35 Mo8 O39 86.9(4) . .
O38 Mo8 O21 58.5(5) . .
O39 Mo8 O21 87.5(4) . .
O39 Mo8 O38 79.6(4) . .
O28 Mo9 O30 102.5(5) . 2_655
O28 Mo9 O32 100.4(4) . .
O28 Mo9 O36 100.9(4) . .
O28 Mo9 O40 101.4(5) . .
O30 Mo9 O32 155.2(5) 2_655 .
O30 Mo9 O36 86.1(5) 2_655 .
O30 Mo9 O40 97.6(6) 2_655 .
O32 Mo9 O36 80.4(5) . .
O40 Mo9 O32 87.0(5) . .
O40 Mo9 O36 156.1(5) . .
Mo2 O9 Mo6 139.7(5) 2_756 .
C10 C9 C1 117.4(15) . .
C10 C9 C14 121.6(15) . .
C14 C9 C1 120.7(14) . .
O25 Mo10 O21 155.1(6) . 2_655
O25 Mo10 O31 106.4(5) . .
O25 Mo10 O33 101.9(5) . .
O25 Mo10 O38 99.5(6) . 2_655
O25 Mo10 O40 96.1(6) . 2_655
O31 Mo10 O21 94.8(5) . 2_655
O31 Mo10 O33 87.2(4) . .
O31 Mo10 O40 155.4(5) . 2_655
O33 Mo10 O21 91.7(5) . 2_655
O38 Mo10 O21 64.0(6) 2_655 2_655
O38 Mo10 O31 98.4(5) 2_655 .
O38 Mo10 O33 155.4(5) 2_655 .
O38 Mo10 O40 87.1(5) 2_655 2_655
O40 Mo10 O21 66.0(6) 2_655 2_655
O40 Mo10 O33 78.5(4) 2_655 .
Mo6 O10 Mo3 139.1(5) 2_756 .
C9 C10 C11 119(2) . .
O24 Mo11 O21' 159.3(6) . 2_655
O24 Mo11 O31 101.0(5) . .
O24 Mo11 O34 101.9(5) . 2_655
O24 Mo11 O36 103.2(6) . .
O24 Mo11 O37 101.2(4) . .
O31 Mo11 O21' 87.1(4) . 2_655
O31 Mo11 O34 79.0(4) . 2_655
O34 Mo11 O21' 60.7(6) 2_655 2_655
O36 Mo11 O21' 66.7(5) . 2_655
O36 Mo11 O31 153.8(5) . .
O36 Mo11 O34 86.3(5) . 2_655
O36 Mo11 O37 97.5(5) . .
O37 Mo11 O21' 98.1(5) . 2_655
O37 Mo11 O31 87.4(4) . .
O37 Mo11 O34 155.0(5) . 2_655
Mo1 O11 Mo2 140.0(6) . .
C10 C11 C12 120(2) . .
O22' Mo12 O22 33.9(5) 2_655 .
O26 Mo12 O22' 162.7(6) . 2_655
O26 Mo12 O22 162.4(6) . .
O26 Mo12 O29 103.7(5) . .
O26 Mo12 O33 101.9(5) . .
O26 Mo12 O35 100.4(5) . .
O26 Mo12 O37 99.8(5) . .
O29 Mo12 O22' 66.3(5) . 2_655
O29 Mo12 O22 92.4(5) . .
O29 Mo12 O35 86.6(4) . .
O29 Mo12 O37 154.4(4) . .
O33 Mo12 O22' 93.7(5) . 2_655
O33 Mo12 O22 68.6(5) . .
O33 Mo12 O29 97.2(4) . .
O33 Mo12 O35 155.8(4) . .
O33 Mo12 O37 87.7(4) . .
O35 Mo12 O22' 65.9(5) . 2_655
O35 Mo12 O22 87.5(5) . .
O35 Mo12 O37 79.3(4) . .
O37 Mo12 O22' 88.4(4) . 2_655
O37 Mo12 O22 66.0(4) . .
Mo5 O12 Mo1 141.3(6) . .
C13 C12 C11 119(2) . .
Mo4 O13 Mo6 140.4(7) . .
C12 C13 C14 121.1(19) . .
Mo4 O14 Mo5 139.7(6) 2_756 .
C9 C14 C13 118.8(16) . .
Mo1 O15 Mo4 139.2(6) . .
C16 C15 C2 118.2(14) . .
C20 C15 C2 121.0(14) . .
C20 C15 C16 120.8(15) . .
Mo5 O16 Mo3 137.4(6) . 2_756
C17 C16 C15 118.9(16) . .
Mo2 O17 Mo5 138.8(7) . .
C18 C17 C16 120.9(18) . .
Mo3 O18 Mo2 141.6(5) . .
C17 C18 C19 119.5(18) . .
Mo3 O19 Mo4 139.1(6) . .
C18 C19 C20 121.1(19) . .
Mo6 O20 Mo1 140.4(6) . .
C15 C20 C19 118.8(17) . .
N3 C21 C22 121.2(13) . .
N3 C21 C29 116.7(11) . .
C22 C21 C29 122.1(12) . .
P2 O21' Mo7 123.8(8) . .
P2 O21' Mo11 127.1(9) . 2_655
P2 O21' O22 49.2(7) . 2_655
Mo11 O21' Mo7 97.3(6) 2_655 .
O22 O21' Mo7 138.8(9) 2_655 .
O22 O21' Mo11 78.0(8) 2_655 2_655
P2 O21 Mo8 122.0(8) . .
P2 O21 Mo10 128.2(8) . 2_655
P2 O21 O22 48.4(7) . 2_655
Mo10 O21 Mo8 97.9(6) 2_655 .
O22 O21 Mo8 147.1(10) 2_655 .
O22 O21 Mo10 80.0(8) 2_655 2_655
N4 C22 C21 118.6(12) . .
N4 C22 C35 117.0(11) . .
C21 C22 C35 124.4(13) . .
P2 O22' Mo12 133.9(8) . 2_655
O22 O22' P2 56.9(9) 2_655 .
O22 O22' Mo12 77.3(9) 2_655 2_655
P2 O22 Mo12 133.1(9) . .
P2 O22 O21' 62.4(8) . 2_655
P2 O22 O21 61.8(8) . 2_655
P2 O22 O22' 64.6(9) . 2_655
O21' O22 Mo12 140.5(9) 2_655 .
O21' O22 O21 91.3(10) 2_655 2_655
O21 O22 Mo12 128.2(9) 2_655 .
O22' O22 Mo12 68.8(9) 2_655 .
O22' O22 O21' 106.7(12) 2_655 2_655
O22' O22 O21 104.4(12) 2_655 2_655
N4 C23 C24 123.4(12) . .
N4 C23 C28 119.3(12) . .
C28 C23 C24 117.3(13) . .
C25 C24 C23 121.8(14) . .
C24 C25 C26 120.4(15) . .
C27 C26 C25 121.3(15) . .
C26 C27 C28 119.8(13) . .
N3 C28 C23 120.9(12) . .
N3 C28 C27 119.8(12) . .
C23 C28 C27 119.2(13) . .
C30 C29 C21 119.9(16) . .
C34 C29 C21 123.4(16) . .
C34 C29 C30 116.5(16) . .
Mo12 O29 Mo7 140.8(6) . .
C31 C30 C29 123(2) . .
Mo9 O30 Mo7 140.3(7) 2_655 .
Mo10 O31 Mo11 140.3(5) . .
C32 C31 C30 119(3) . .
Mo8 O32 Mo9 139.7(6) . .
C31 C32 C33 123(2) . .
Mo12 O33 Mo10 139.1(5) . .
C34 C33 C32 118(2) . .
C29 C34 C33 121(2) . .
Mo7 O34 Mo11 140.0(8) . 2_655
C36 C35 C22 117.8(13) . .
C40 C35 C22 122.4(13) . .
C40 C35 C36 119.5(13) . .
Mo8 O35 Mo12 138.6(6) . .
C35 C36 C37 117.8(17) . .
Mo11 O36 Mo9 140.1(6) . .
Mo11 O37 Mo12 138.4(5) . .
C38 C37 C36 123.2(19) . .
Mo10 O38 Mo8 139.2(8) 2_655 .
C37 C38 C39 118.9(19) . .
Mo7 O39 Mo8 139.3(5) . .
C40 C39 C38 120.5(18) . .
C39 C40 C35 120.0(15) . .
Mo9 O40 Mo10 136.8(8) . 2_655
N5 C41 C42 118.2(12) . .
N5 C41 C49 118.2(11) . .
C42 C41 C49 123.5(12) . .
N6 C42 C41 122.1(12) . .
N6 C42 C55 116.8(11) . .
C41 C42 C55 121.0(12) . .
N6 C43 C44 122.1(11) . .
N6 C43 C48 118.9(11) . .
C44 C43 C48 119.0(12) . .
C45 C44 C43 120.4(13) . .
C44 C45 C46 121.2(14) . .
C47 C46 C45 120.9(14) . .
C46 C47 C48 119.4(12) . .
N5 C48 C43 120.1(11) . .
N5 C48 C47 120.8(11) . .
C47 C48 C43 119.1(12) . .
C50 C49 C41 121.1(15) . .
C50 C49 C54 117.6(16) . .
C54 C49 C41 121.3(15) . .
C51 C50 C49 120(2) . .
C52 C51 C50 118(2) . .
C51 C52 C53 125(2) . .
C52 C53 C54 117(2) . .
C53 C54 C49 122(2) . .
C56 C55 C42 118.4(14) . .
C60 C55 C42 121.8(15) . .
C60 C55 C56 119.1(15) . .
C55 C56 C57 122.1(18) . .
C58 C57 C56 113(2) . .
C59 C58 C57 123(2) . .
C58 C59 C60 123(2) . .
C55 C60 C59 118(2) . .

loop_
_geom_bond_atom_site_label_1
_geom_bond_atom_site_label_2
_geom_bond_distance
_geom_bond_site_symmetry_2
Ag1 N1 2.145(9) .
Ag1 N6 2.152(9) 1_645
Mo1 O1 2.474(14) 2_756
Mo1 O1' 2.511(17) .
Mo1 O3 1.655(8) .
Mo1 O11 1.812(12) .
Mo1 O12 1.992(10) .
Mo1 O15 1.805(10) .
Mo1 O20 1.964(11) .
P1 O1 1.589(14) 2_756
P1 O1 1.589(14) .
P1 O1' 1.566(17) 2_756
P1 O1' 1.566(17) .
P1 O2' 1.424(14) 2_756
P1 O2' 1.425(14) .
P1 O2 1.543(15) .
P1 O2 1.543(15) 2_756
O1 Mo1 2.474(14) 2_756
O1 O2' 1.676(19) 2_756
O1 Mo4 2.494(15) 2_756
O1 Mo6 2.352(14) 2_756
O1' Mo2 2.361(18) .
O1' O2' 1.67(2) 2_756
O1' Mo5 2.489(17) .
N1 C1 1.348(16) .
N1 C8 1.356(16) .
C1 C2 1.422(16) .
C1 C9 1.480(19) .
Mo2 O7 1.647(10) .
Mo2 O9 1.828(9) 2_756
Mo2 O11 1.977(11) .
Mo2 O17 1.806(10) .
Mo2 O18 1.981(9) .
O2' O1 1.676(19) 2_756
O2' O1' 1.67(2) 2_756
O2' O2 1.59(2) 2_756
O2' Mo3 2.514(14) 2_756
O2 O2' 1.59(2) 2_756
O2 Mo3 2.364(15) .
O2 Mo5 2.505(14) 2_756
Ag2 N2 2.198(9) .
Ag2 N3 2.195(10) .
N2 C2 1.364(16) .
N2 C3 1.368(16) .
C2 C15 1.468(19) .
P2 O21' 1.612(16) 2_655
P2 O21' 1.612(16) .
P2 O21 1.625(17) 2_655
P2 O21 1.625(17) .
P2 O22' 1.487(15) .
P2 O22' 1.487(15) 2_655
P2 O22 1.378(16) .
P2 O22 1.378(16) 2_655
Mo3 O2' 2.514(14) 2_756
Mo3 O6 1.652(9) .
Mo3 O10 2.007(9) .
Mo3 O16 2.006(10) 2_756
Mo3 O18 1.803(9) .
Mo3 O19 1.807(10) .
Ag3 N4 2.229(9) .
Ag3 N5 2.224(9) .
C3 C4 1.388(18) .
C3 C8 1.429(16) .
N3 C21 1.313(15) .
N3 C28 1.335(15) .
Mo4 O1 2.494(15) 2_756
Mo4 O8 1.647(9) .
Mo4 O13 1.792(11) .
Mo4 O14 1.795(10) 2_756
Mo4 O15 1.988(11) .
Mo4 O19 2.001(10) .
O4 Mo6 1.638(10) .
C4 C5 1.35(2) .
N4 C22 1.342(16) .
N4 C23 1.365(16) .
Mo5 O2 2.505(14) 2_756
Mo5 O5 1.649(9) .
Mo5 O12 1.812(10) .
Mo5 O14 1.998(10) .
Mo5 O16 1.811(10) .
Mo5 O17 2.006(10) .
N5 C41 1.335(15) .
N5 C48 1.365(15) .
C5 C6 1.39(2) .
Mo6 O1 2.352(14) 2_756
Mo6 O9 1.970(9) .
Mo6 O10 1.796(9) 2_756
Mo6 O13 2.010(10) .
Mo6 O20 1.814(11) .
N6 Ag1 2.152(9) 1_465
N6 C42 1.296(15) .
N6 C43 1.374(14) .
C6 C7 1.33(2) .
C7 C8 1.413(19) .
Mo7 O21' 2.406(16) .
Mo7 O23 1.648(9) .
Mo7 O29 1.979(10) .
Mo7 O30 2.003(10) .
Mo7 O34 1.811(11) .
Mo7 O39 1.802(9) .
Mo8 O21 2.424(16) .
Mo8 O27 1.656(9) .
Mo8 O32 1.820(10) .
Mo8 O35 1.834(11) .
Mo8 O38 2.033(12) .
Mo8 O39 2.004(8) .
Mo9 O28 1.670(7) .
Mo9 O30 1.796(11) 2_655
Mo9 O32 1.979(11) .
Mo9 O36 2.007(12) .
Mo9 O40 1.832(12) .
O9 Mo2 1.828(9) 2_756
C9 C10 1.34(2) .
C9 C14 1.37(2) .
Mo10 O21 2.300(17) 2_655
Mo10 O25 1.514(10) .
Mo10 O31 1.801(8) .
Mo10 O33 1.999(9) .
Mo10 O38 1.767(11) 2_655
Mo10 O40 1.999(10) 2_655
O10 Mo6 1.797(8) 2_756
C10 C11 1.38(3) .
Mo11 O21' 2.347(16) 2_655
Mo11 O24 1.648(9) .
Mo11 O31 1.976(8) .
Mo11 O34 1.986(11) 2_655
Mo11 O36 1.790(11) .
Mo11 O37 1.827(9) .
C11 C12 1.40(3) .
Mo12 O22' 2.350(15) 2_655
Mo12 O22 2.459(16) .
Mo12 O26 1.655(10) .
Mo12 O29 1.818(9) .
Mo12 O33 1.799(9) .
Mo12 O35 1.983(10) .
Mo12 O37 1.986(9) .
C12 C13 1.34(2) .
C13 C14 1.38(2) .
O14 Mo4 1.795(10) 2_756
C15 C16 1.401(18) .
C15 C20 1.333(19) .
O16 Mo3 2.006(10) 2_756
C16 C17 1.38(2) .
C17 C18 1.33(2) .
C18 C19 1.38(2) .
C19 C20 1.38(2) .
C21 C22 1.445(17) .
C21 C29 1.455(19) .
O21' Mo11 2.347(16) 2_655
O21' O22 1.69(2) 2_655
O21 Mo10 2.300(17) 2_655
O21 O22 1.73(2) 2_655
C22 C35 1.470(18) .
O22' Mo12 2.350(15) 2_655
O22' O22 1.40(2) 2_655
O22 O21' 1.69(2) 2_655
O22 O21 1.73(2) 2_655
O22 O22' 1.40(2) 2_655
C23 C24 1.451(18) .
C23 C28 1.413(16) .
C24 C25 1.320(19) .
C25 C26 1.403(19) .
C26 C27 1.360(19) .
C27 C28 1.428(18) .
C29 C30 1.40(2) .
C29 C34 1.38(2) .
C30 C31 1.35(2) .
O30 Mo9 1.796(11) 2_655
C31 C32 1.32(3) .
C32 C33 1.39(3) .
C33 C34 1.39(2) .
O34 Mo11 1.986(11) 2_655
C35 C36 1.378(19) .
C35 C40 1.378(19) .
C36 C37 1.39(2) .
C37 C38 1.32(3) .
O38 Mo10 1.767(11) 2_655
C38 C39 1.37(2) .
C39 C40 1.367(19) .
O40 Mo10 1.999(10) 2_655
C41 C42 1.444(16) .
C41 C49 1.475(19) .
C42 C55 1.497(18) .
C43 C44 1.411(17) .
C43 C48 1.418(15) .
C44 C45 1.324(17) .
C45 C46 1.398(18) .
C46 C47 1.364(18) .
C47 C48 1.405(17) .
C49 C50 1.38(2) .
C49 C54 1.39(2) .
C50 C51 1.38(2) .
C51 C52 1.32(3) .
C52 C53 1.34(3) .
C53 C54 1.37(3) .
C55 C56 1.41(2) .
C55 C60 1.34(2) .
C56 C57 1.43(2) .
C57 C58 1.42(3) .
C58 C59 1.26(3) .
C59 C60 1.41(2) .
